data_7245641
loop_
_publ_author_name
'Beau, Maxime'
'Jeannin, olivier'
'Fourmigu\'e, Marc'
'Senzier, Pascale'
'Barriere, Frederic'
'Jeon, Ie-Rang'

_publ_section_title
;
 Oxidation-induced activation of chalcogen bonding in redox-active
 bis(selenomethyl)tetrathiafulvalene derivatives
;
_journal_name_full CrystEngComm
_journal_paper_doi 10.1039/D2CE01168A
_journal_year 2022
_chemical_formula_moiety 'C10 H12 S4 Se2'
_chemical_formula_sum 'C10 H12 S4 Se2'
_chemical_formula_weight 418.36
_space_group_IT_number 14
_space_group_name_Hall '-P 2ybc'
_space_group_name_H-M_alt 'P 1 21/c 1'
_symmetry_cell_setting monoclinic
_symmetry_Int_Tables_number 14
_symmetry_space_group_name_Hall '-P 2ybc'
_symmetry_space_group_name_H-M 'P 1 21/c 1'
_atom_sites_solution_hydrogens geom
_atom_sites_solution_primary dual
_atom_sites_solution_secondary difmap
_audit_conform_dict_location ftp://ftp.iucr.org/pub/cif_core.dic
_audit_conform_dict_name cif_core.dic
_audit_conform_dict_version 2.4.3
_audit_creation_date 2022-09-16T08:41:30-00:00
_audit_creation_method 'WinGX routine CIF_UPDATE'
_audit_update_record
;
2022-10-05 deposited with the CCDC.	2022-10-07 downloaded from the CCDC.
;
_cell_angle_alpha 90
_cell_angle_beta 96.59(3)
_cell_angle_gamma 90
_cell_formula_units_Z 4
_cell_length_a 16.179(9)
_cell_length_b 8.230(5)
_cell_length_c 11.342(7)
_cell_measurement_reflns_used 3025
_cell_measurement_temperature 296(2)
_cell_measurement_theta_max 26.78
_cell_measurement_theta_min 2.53
_cell_measurement_wavelength 0.71073
_cell_volume 1500.2(15)
_computing_cell_refinement 'Bruker APEX2 (Bruker, 2014)'
_computing_data_collection 'Bruker APEX2 (Bruker, 2014)'
_computing_data_reduction 'Bruker APEX2 (Bruker, 2014)'
_computing_molecular_graphics 'Ortep for Windows (Farrugia, 2012)'
_computing_publication_material 'WinGX publication routines (Farrugia, 2012)'
_computing_structure_refinement 'SHELXL-2014/7 (Sheldrick, 2014)'
_computing_structure_solution 'SHELXT-2014 (Sheldrick, 2014)'
_diffrn_ambient_temperature 296(2)
_diffrn_detector 'CCD plate'
_diffrn_measured_fraction_theta_full 0.995
_diffrn_measured_fraction_theta_max 0.984
_diffrn_measurement_device_type 'APEXII, Bruker-AXS'
_diffrn_measurement_method 'CCD rotation images, thick slices'
_diffrn_orient_matrix_UB_11 -0.085089
_diffrn_orient_matrix_UB_12 -0.011264
_diffrn_orient_matrix_UB_13 0.00978
_diffrn_orient_matrix_UB_21 -0.02457
_diffrn_orient_matrix_UB_22 0.0105
_diffrn_orient_matrix_UB_23 -0.061128
_diffrn_orient_matrix_UB_31 0.005812
_diffrn_orient_matrix_UB_32 -0.120523
_diffrn_orient_matrix_UB_33 -0.00624
_diffrn_radiation_monochromator graphite
_diffrn_radiation_probe x-ray
_diffrn_radiation_source 'fine-focus sealed tube'
_diffrn_radiation_type MoK\a
_diffrn_radiation_wavelength 0.71073
_diffrn_reflns_av_R_equivalents 0.0564
_diffrn_reflns_av_unetI/netI 0.0751
_diffrn_reflns_Laue_measured_fraction_full 0.995
_diffrn_reflns_Laue_measured_fraction_max 0.984
_diffrn_reflns_limit_h_max 13
_diffrn_reflns_limit_h_min -20
_diffrn_reflns_limit_k_max 8
_diffrn_reflns_limit_k_min -10
_diffrn_reflns_limit_l_max 14
_diffrn_reflns_limit_l_min -14
_diffrn_reflns_number 10468
_diffrn_reflns_point_group_measured_fraction_full 0.995
_diffrn_reflns_point_group_measured_fraction_max 0.984
_diffrn_reflns_theta_full 25.242
_diffrn_reflns_theta_max 27.544
_diffrn_reflns_theta_min 2.781
_diffrn_standards_number 0
_exptl_absorpt_coefficient_mu 5.458
_exptl_absorpt_correction_T_max 0.897
_exptl_absorpt_correction_T_min 0.279
_exptl_absorpt_correction_type multi-scan
_exptl_absorpt_process_details
;
  [Sheldrick, G.M. (2014). SADABS Bruker AXS Inc., Madison, Wisconsin, USA]
;
_exptl_crystal_colour orange
_exptl_crystal_density_diffrn 1.852
_exptl_crystal_density_method 'not measured'
_exptl_crystal_description plate
_exptl_crystal_F_000 816
_exptl_crystal_size_max 0.25
_exptl_crystal_size_mid 0.23
_exptl_crystal_size_min 0.02
_refine_diff_density_max 2.369
_refine_diff_density_min -1.429
_refine_diff_density_rms 0.144
_refine_ls_extinction_method none
_refine_ls_goodness_of_fit_ref 1.043
_refine_ls_hydrogen_treatment constr
_refine_ls_matrix_type full
_refine_ls_number_constraints 0
_refine_ls_number_parameters 150
_refine_ls_number_reflns 3410
_refine_ls_number_restraints 0
_refine_ls_restrained_S_all 1.043
_refine_ls_R_factor_all 0.1271
_refine_ls_R_factor_gt 0.0736
_refine_ls_shift/su_max 0
_refine_ls_shift/su_mean 0
_refine_ls_structure_factor_coef Fsqd
_refine_ls_weighting_details 'w=1/[\s^2^(Fo^2^)+(0.0574P)^2^+11.1312P] where P=(Fo^2^+2Fc^2^)/3'
_refine_ls_weighting_scheme calc
_refine_ls_wR_factor_gt 0.1559
_refine_ls_wR_factor_ref 0.1854
_reflns_Friedel_coverage 0
_reflns_number_gt 2161
_reflns_number_total 3410
_reflns_threshold_expression 'I > 2\s(I)'
_cod_data_source_file d2ce01168a2.cif
_cod_data_source_block shelx_CCDC2
_cod_depositor_comments
;
The following automatic conversions were performed:

data item '_atom_sites_solution_primary' value 'dual ' was changed to
'dual' in accordance with the
/home/data/users/saulius/crontab/automatic-downloads/rss-feeds/RSC/lib/dictionaries/cif_core.dic
dictionary named 'cif_core.dic' version 2.4.2 last updated on
2011-04-26.

Automatic conversion script
Id: cif_fix_values 7556 2019-12-06 15:28:31Z antanas 
;
_cod_original_sg_symbol_H-M 'P 21/c'
_cod_database_code 7245641

loop_
_symmetry_equiv_pos_as_xyz
'x, y, z'
'-x, y+1/2, -z+1/2'
'-x, -y, -z'
'x, -y-1/2, z-1/2'

loop_
_atom_site_label
_atom_site_type_symbol
_atom_site_fract_x
_atom_site_fract_y
_atom_site_fract_z
_atom_site_U_iso_or_equiv
_atom_site_adp_type
_atom_site_occupancy
_atom_site_site_symmetry_order
_atom_site_calc_flag
_atom_site_refinement_flags_posn
_atom_site_refinement_flags_adp
_atom_site_refinement_flags_occupancy
_atom_site_disorder_assembly
_atom_site_disorder_group
C1 C 0.3248(5) 0.3775(9) 0.3170(7) 0.0371(17) Uani 1 1 d . . . . .
C2 C 0.1740(4) 0.4112(10) 0.3556(7) 0.0384(18) Uani 1 1 d . . . . .
C3 C 0.1838(5) 0.5186(10) 0.2722(7) 0.0420(19) Uani 1 1 d . . . . .
C4 C 0.1042(9) 0.264(2) 0.5561(15) 0.139(7) Uani 1 1 d . . . . .
H4A H 0.1147 0.1568 0.5275 0.208 Uiso 1 1 calc R U . . .
H4B H 0.06 0.2589 0.6057 0.208 Uiso 1 1 calc R U . . .
H4C H 0.1536 0.3048 0.6012 0.208 Uiso 1 1 calc R U . . .
C5 C 0.1363(9) 0.8522(15) 0.3060(15) 0.116(5) Uani 1 1 d . . . . .
H5A H 0.1548 0.8161 0.3851 0.174 Uiso 1 1 calc R U . . .
H5B H 0.0907 0.9264 0.3079 0.174 Uiso 1 1 calc R U . . .
H5C H 0.1812 0.906 0.2735 0.174 Uiso 1 1 calc R U . . .
C6 C 0.4080(5) 0.3610(9) 0.3442(6) 0.0357(17) Uani 1 1 d . . . . .
C7 C 0.5676(5) 0.4065(9) 0.3651(7) 0.0356(17) Uani 1 1 d . . . . .
C8 C 0.5572(4) 0.2993(9) 0.4490(7) 0.0347(17) Uani 1 1 d . . . . .
C9 C 0.6481(5) 0.4805(10) 0.3412(8) 0.046(2) Uani 1 1 d . . . . .
H9A H 0.6477 0.5945 0.359 0.069 Uiso 1 1 calc R U . . .
H9B H 0.6555 0.4657 0.2591 0.069 Uiso 1 1 calc R U . . .
H9C H 0.693 0.4291 0.39 0.069 Uiso 1 1 calc R U . . .
C10 C 0.6208(5) 0.2251(11) 0.5373(7) 0.047(2) Uani 1 1 d . . . . .
H10A H 0.6747 0.2679 0.5266 0.07 Uiso 1 1 calc R U . . .
H10B H 0.6209 0.1094 0.5265 0.07 Uiso 1 1 calc R U . . .
H10C H 0.6081 0.25 0.6159 0.07 Uiso 1 1 calc R U . . .
S1 S 0.25311(12) 0.2683(3) 0.39147(19) 0.0439(5) Uani 1 1 d . . . . .
S2 S 0.27757(13) 0.5090(3) 0.20741(19) 0.0477(5) Uani 1 1 d . . . . .
S3 S 0.47949(12) 0.4677(3) 0.26932(17) 0.0407(5) Uani 1 1 d . . . . .
S4 S 0.45366(12) 0.2310(2) 0.45519(18) 0.0390(5) Uani 1 1 d . . . . .
Se1 Se 0.07349(6) 0.40109(15) 0.42777(10) 0.0662(4) Uani 1 1 d . . . . .
Se2 Se 0.10064(7) 0.66795(14) 0.20858(10) 0.0682(4) Uani 1 1 d . . . . .

loop_
_atom_site_aniso_label
_atom_site_aniso_U_11
_atom_site_aniso_U_22
_atom_site_aniso_U_33
_atom_site_aniso_U_23
_atom_site_aniso_U_13
_atom_site_aniso_U_12
C1 0.035(4) 0.039(4) 0.039(4) -0.006(3) 0.011(3) -0.001(3)
C2 0.024(4) 0.042(4) 0.049(5) -0.008(4) 0.003(3) 0.000(3)
C3 0.030(4) 0.049(5) 0.045(4) -0.004(4) -0.002(3) 0.007(4)
C4 0.086(10) 0.173(16) 0.171(15) 0.091(13) 0.075(11) 0.049(11)
C5 0.101(11) 0.067(8) 0.173(15) -0.020(9) -0.015(10) 0.025(7)
C6 0.038(4) 0.037(4) 0.034(4) -0.006(3) 0.014(3) -0.005(3)
C7 0.038(4) 0.034(4) 0.036(4) -0.008(3) 0.009(3) -0.004(3)
C8 0.031(4) 0.031(4) 0.043(4) -0.008(3) 0.008(3) -0.002(3)
C9 0.034(4) 0.049(5) 0.055(5) -0.007(4) 0.010(4) -0.015(4)
C10 0.041(5) 0.054(5) 0.044(4) 0.001(4) 0.002(4) 0.007(4)
S1 0.0329(11) 0.0424(11) 0.0576(13) 0.0040(10) 0.0104(9) -0.0046(8)
S2 0.0428(12) 0.0566(13) 0.0442(12) 0.0066(10) 0.0068(9) 0.0004(10)
S3 0.0377(11) 0.0453(11) 0.0406(11) 0.0063(9) 0.0110(8) -0.0028(9)
S4 0.0385(11) 0.0335(10) 0.0468(11) 0.0037(9) 0.0130(9) -0.0015(8)
Se1 0.0332(5) 0.0956(8) 0.0712(7) 0.0045(6) 0.0127(4) -0.0016(5)
Se2 0.0533(6) 0.0727(7) 0.0758(7) 0.0100(6) -0.0041(5) 0.0176(5)

loop_
_atom_type_symbol
_atom_type_description
_atom_type_scat_dispersion_real
_atom_type_scat_dispersion_imag
_atom_type_scat_source
C C 0.0033 0.0016 'International Tables Vol C Tables 4.2.6.8 and 6.1.1.4'
H H 0 0 'International Tables Vol C Tables 4.2.6.8 and 6.1.1.4'
S S 0.1246 0.1234 'International Tables Vol C Tables 4.2.6.8 and 6.1.1.4'
Se Se -0.0929 2.2259 'International Tables Vol C Tables 4.2.6.8 and 6.1.1.4'

loop_
_geom_angle_atom_site_label_1
_geom_angle_atom_site_label_2
_geom_angle_atom_site_label_3
_geom_angle
_geom_angle_site_symmetry_1
_geom_angle_site_symmetry_3
_geom_angle_publ_flag
C6 C1 S2 124.4(6) . . ?
C6 C1 S1 122.2(6) . . ?
S2 C1 S1 113.4(4) . . ?
C3 C2 S1 118.1(6) . . ?
C3 C2 Se1 121.2(6) . . ?
S1 C2 Se1 120.5(5) . . ?
C2 C3 S2 116.8(6) . . ?
C2 C3 Se2 124.5(6) . . ?
S2 C3 Se2 118.4(5) . . ?
Se1 C4 H4A 109.5 . . ?
Se1 C4 H4B 109.5 . . ?
H4A C4 H4B 109.5 . . ?
Se1 C4 H4C 109.5 . . ?
H4A C4 H4C 109.5 . . ?
H4B C4 H4C 109.5 . . ?
Se2 C5 H5A 109.5 . . ?
Se2 C5 H5B 109.5 . . ?
H5A C5 H5B 109.5 . . ?
Se2 C5 H5C 109.5 . . ?
H5A C5 H5C 109.5 . . ?
H5B C5 H5C 109.5 . . ?
C1 C6 S3 122.3(6) . . ?
C1 C6 S4 123.6(6) . . ?
S3 C6 S4 114.1(4) . . ?
C8 C7 C9 126.2(7) . . ?
C8 C7 S3 118.2(6) . . ?
C9 C7 S3 115.6(6) . . ?
C7 C8 C10 128.6(7) . . ?
C7 C8 S4 116.0(6) . . ?
C10 C8 S4 115.4(6) . . ?
C7 C9 H9A 109.5 . . ?
C7 C9 H9B 109.5 . . ?
H9A C9 H9B 109.5 . . ?
C7 C9 H9C 109.5 . . ?
H9A C9 H9C 109.5 . . ?
H9B C9 H9C 109.5 . . ?
C8 C10 H10A 109.5 . . ?
C8 C10 H10B 109.5 . . ?
H10A C10 H10B 109.5 . . ?
C8 C10 H10C 109.5 . . ?
H10A C10 H10C 109.5 . . ?
H10B C10 H10C 109.5 . . ?
C2 S1 C1 92.9(4) . . ?
C1 S2 C3 93.3(4) . . ?
C6 S3 C7 95.2(4) . . ?
C6 S4 C8 95.8(4) . . ?
C4 Se1 C2 101.4(4) . . ?
C3 Se2 C5 98.0(5) . . ?

loop_
_geom_bond_atom_site_label_1
_geom_bond_atom_site_label_2
_geom_bond_distance
_geom_bond_site_symmetry_2
_geom_bond_publ_flag
C1 C6 1.352(11) . ?
C1 S2 1.756(8) . ?
C1 S1 1.759(8) . ?
C2 C3 1.317(11) . ?
C2 S1 1.752(8) . ?
C2 Se1 1.904(7) . ?
C3 S2 1.761(8) . ?
C3 Se2 1.903(8) . ?
C4 Se1 1.865(14) . ?
C4 H4A 0.96 . ?
C4 H4B 0.96 . ?
C4 H4C 0.96 . ?
C5 Se2 1.925(13) . ?
C5 H5A 0.96 . ?
C5 H5B 0.96 . ?
C5 H5C 0.96 . ?
C6 S3 1.749(7) . ?
C6 S4 1.749(8) . ?
C7 C8 1.322(10) . ?
C7 C9 1.491(10) . ?
C7 S3 1.764(8) . ?
C8 C10 1.483(11) . ?
C8 S4 1.775(7) . ?
C9 H9A 0.96 . ?
C9 H9B 0.96 . ?
C9 H9C 0.96 . ?
C10 H10A 0.96 . ?
C10 H10B 0.96 . ?
C10 H10C 0.96 . ?

loop_
_geom_torsion_atom_site_label_1
_geom_torsion_atom_site_label_2
_geom_torsion_atom_site_label_3
_geom_torsion_atom_site_label_4
_geom_torsion
_geom_torsion_site_symmetry_1
_geom_torsion_site_symmetry_2
_geom_torsion_site_symmetry_3
_geom_torsion_site_symmetry_4
_geom_torsion_publ_flag
S1 C2 C3 S2 -1.3(9) . . . . ?
Se1 C2 C3 S2 -177.0(4) . . . . ?
S1 C2 C3 Se2 172.9(4) . . . . ?
Se1 C2 C3 Se2 -2.8(10) . . . . ?
S2 C1 C6 S3 -1.5(10) . . . . ?
S1 C1 C6 S3 179.3(4) . . . . ?
S2 C1 C6 S4 179.1(4) . . . . ?
S1 C1 C6 S4 0.0(10) . . . . ?
C9 C7 C8 C10 -1.0(13) . . . . ?
S3 C7 C8 C10 177.8(6) . . . . ?
C9 C7 C8 S4 -179.4(6) . . . . ?
S3 C7 C8 S4 -0.5(8) . . . . ?
C3 C2 S1 C1 14.6(7) . . . . ?
Se1 C2 S1 C1 -169.7(5) . . . . ?
C6 C1 S1 C2 156.5(7) . . . . ?
S2 C1 S1 C2 -22.7(5) . . . . ?
C6 C1 S2 C3 -157.0(7) . . . . ?
S1 C1 S2 C3 22.3(5) . . . . ?
C2 C3 S2 C1 -12.8(7) . . . . ?
Se2 C3 S2 C1 172.7(5) . . . . ?
C1 C6 S3 C7 172.2(7) . . . . ?
S4 C6 S3 C7 -8.4(5) . . . . ?
C8 C7 S3 C6 5.4(6) . . . . ?
C9 C7 S3 C6 -175.6(6) . . . . ?
C1 C6 S4 C8 -172.4(7) . . . . ?
S3 C6 S4 C8 8.2(5) . . . . ?
C7 C8 S4 C6 -4.7(6) . . . . ?
C10 C8 S4 C6 176.7(6) . . . . ?
